data_2020359
loop_
_publ_author_name
'Range, K.J.'
'Kuehnel, S.'
'Zabel, M.'

_publ_section_title
;
 Sodium dicyanoargentate(I)
;
_journal_name_full 'Acta Crystallographica C (39,1983-)'
_journal_page_first 1419
_journal_page_last 1420
_journal_volume 45
_journal_year 1989
_chemical_formula_sum 'C2 Ag N2 Na'
_chemical_name_systematic 'Na (Ag (C N)2)'
_space_group_IT_number 15
_symmetry_space_group_name_Hall '-C 2yc'
_symmetry_space_group_name_H-M 'C 1 2/c 1'
_cell_angle_alpha 90
_cell_angle_beta 92.05
_cell_angle_gamma 90
_cell_formula_units_Z 4
_cell_length_a 6.572
_cell_length_b 3.71
_cell_length_c 17.346
_cell_volume 422.662
_citation_journal_id_ASTM ACSCEE
_cod_data_source_file Range_ACSCEE_1989_769.cif
_cod_data_source_block C2Ag1N2Na1
_cod_original_cell_volume 422.6616
_cod_original_formula_sum 'C2 Ag1 N2 Na1'
_cod_database_code 2020359

loop_
_symmetry_equiv_pos_as_xyz
x,y,z
-x,y,-z+1/2
-x,-y,-z
x,-y,z-1/2
x+1/2,y+1/2,z
-x+1/2,y+1/2,-z+1/2
-x+1/2,-y+1/2,-z
x+1/2,-y+1/2,z-1/2

loop_
_atom_site_label
_atom_site_type_symbol
_atom_site_fract_x
_atom_site_fract_y
_atom_site_fract_z
_atom_site_occupancy
_atom_site_U_iso_or_equiv
Na1 Na+1 0 -0.0389 -0.25 1 0.0
C1 C+2 -0.3069 0.1077 -0.8911 1 0.0
Ag1 Ag+1 0.25 0.25 0.5 1 0.0
N1 N-3 -0.3392 0.0322 -0.8282 1 0.0
